data_4306025
loop_
_publ_author_name
'Rosa Llusar'
'Sonia Triguero'
'Victor Polo'
'Cristian Vicent'
'Carlos J. G\'omez-Garc\'ia'
'Olivier Jeannin'
'Marc Fourmigu\'e'

_publ_section_title
;
Trinuclear Mo3S7 Clusters Coordinated to Dithiolate or Diselenolate Ligands
and Their Use in the Preparation of Magnetic Single Component Molecular
Conductors
;
_journal_name_full 'Inorganic Chemistry'
_journal_page_first 9400
_journal_page_last 9409
_journal_paper_doi 10.1021/ic8009546
_journal_volume 47
_journal_year 2008
_space_group_IT_number 14
_symmetry_cell_setting monoclinic
_symmetry_Int_Tables_number 14
_symmetry_space_group_name_Hall '-P 2ybc'
_symmetry_space_group_name_H-M 'P 1 21/c 1'
_cell_angle_alpha 90.00
_cell_angle_beta 110.0570(10)
_cell_angle_gamma 90.00
_cell_length_a 16.6096(9)
_cell_length_b 23.6618(13)
_cell_length_c 17.7170(10)
_cell_volume 6540.7(6)
_cod_data_source_file ic8009546_si_002.cif
_cod_data_source_block (n-Bu4N)2[Mo3S7(bdt)3]
_cod_original_cell_volume 6540.72
_cod_original_sg_symbol_H-M 'P 21/c'
_cod_database_code 4306025

loop_
_symmetry_equiv_pos_site_id
_symmetry_equiv_pos_as_xyz
1 x,y,z
2 -x,1/2+y,1/2-z
3 -x,-y,-z
4 x,1/2-y,1/2+z

loop_
_atom_site_label
_atom_site_type_symbol
_atom_site_fract_x
_atom_site_fract_y
_atom_site_fract_z
Mo1 Mo 0.30768(3) 0.39220(2) 0.03328(3)
Mo2 Mo 0.47804(3) 0.42198(2) 0.11154(3)
Mo3 Mo 0.34845(4) 0.47797(2) 0.14823(4)
S1 S 0.38490(11) 0.38171(6) 0.17228(10)
S2 S 0.40481(10) 0.42318(7) -0.03219(10)
S3 S 0.43431(11) 0.34366(7) 0.01221(11)
S4 S 0.25820(11) 0.48874(7) 0.00926(11)
S5 S 0.19644(11) 0.44524(7) 0.07201(12)
S6 S 0.45510(11) 0.52329(7) 0.10477(11)
S7 S 0.50543(12) 0.49571(8) 0.22041(11)
S8 S 0.25016(12) 0.30361(7) 0.06204(12)
S9 S 0.21229(12) 0.36965(8) -0.10712(12)
S10 S 0.57291(12) 0.35392(8) 0.20354(12)
S11 S 0.61217(11) 0.44262(7) 0.08266(12)
S12 S 0.32705(14) 0.46287(8) 0.27600(12)
S13 S 0.30537(13) 0.57579(8) 0.16828(14)
C1 C 0.1676(5) 0.2826(3) -0.0249(5)
C2 C 0.1534(4) 0.3097(3) -0.0993(5)
C3 C 0.0906(6) 0.2881(4) -0.1679(6)
H3 H 0.0815 0.3047 -0.2177
C4 C 0.0410(7) 0.2410(5) -0.1615(8)
H4 H -0.0011 0.2269 -0.2071
C5 C 0.0541(7) 0.2164(5) -0.0898(8)
H5 H 0.0210 0.1855 -0.0864
C6 C 0.1161(5) 0.2364(4) -0.0215(6)
H6 H 0.1238 0.2191 0.0276
C7 C 0.6627(4) 0.3462(3) 0.1733(4)
C8 C 0.7196(5) 0.3012(3) 0.2050(5)
H8 H 0.7092 0.2764 0.2413
C9 C 0.7902(5) 0.2937(4) 0.1830(6)
H9 H 0.8281 0.2643 0.2054
C10 C 0.8058(5) 0.3294(3) 0.1275(6)
H10 H 0.8533 0.3235 0.1121
C11 C 0.7507(5) 0.3741(3) 0.0950(5)
H11 H 0.7611 0.3981 0.0579
C12 C 0.6794(4) 0.3826(3) 0.1186(4)
H12 H 0.6428 0.4128 0.0976
C13 C 0.3002(5) 0.5287(4) 0.3075(5)
C14 C 0.2900(5) 0.5768(3) 0.2613(5)
C15 C 0.2675(6) 0.6278(4) 0.2900(7)
H15 H 0.2597 0.6602 0.2587
C16 C 0.2569(7) 0.6303(5) 0.3636(8)
H16 H 0.2415 0.6641 0.3816
C17 C 0.2690(7) 0.5832(6) 0.4098(7)
H17 H 0.2633 0.5852 0.4602
C18 C 0.2903(6) 0.5311(4) 0.3824(6)
H18 H 0.2975 0.4988 0.4140
N100 N 0.4304(4) 0.1954(3) 0.2560(5)
C100 C 0.3867(6) 0.2499(4) 0.2646(6)
C101 C 0.3568(7) 0.2524(4) 0.3367(6)
C102 C 0.3233(8) 0.3108(5) 0.3383(8)
C103 C 0.2853(7) 0.3212(5) 0.4057(8)
C104 C 0.5095(6) 0.1822(4) 0.3287(6)
C105 C 0.5773(7) 0.2301(5) 0.3487(7)
C106 C 0.6475(8) 0.2183(5) 0.4269(6)
C107 C 0.7187(9) 0.2636(6) 0.4459(8)
C108 C 0.3724(6) 0.1434(4) 0.2495(8)
C109 C 0.2898(8) 0.1470(6) 0.1736(9)
C110 C 0.2506(12) 0.0885(8) 0.1587(15)
C111 C 0.1815(17) 0.0838(9) 0.071(2)
C112 C 0.4548(6) 0.2026(4) 0.1794(6)
C113 C 0.4993(9) 0.1499(6) 0.1607(10)
C114 C 0.5068(10) 0.1408(10) 0.0706(13)
C115 C 0.5361(13) 0.1970(9) 0.0632(11)
N200 N 0.0058(4) 0.5055(3) 0.2343(4)
C200 C 0.0507(6) 0.5431(4) 0.3087(6)
C201 C -0.0004(9) 0.5956(5) 0.3107(7)
C202 C 0.0471(11) 0.6220(7) 0.3974(11)
C203 C 0.0234(14) 0.6791(8) 0.4049(11)
C204 C -0.0810(6) 0.4851(4) 0.2354(6)
C205 C -0.0736(7) 0.4501(6) 0.3123(7)
C206 C -0.1698(8) 0.4359(5) 0.3016(7)
C207 C -0.1733(11) 0.4033(7) 0.3753(9)
C208 C -0.0136(6) 0.5371(4) 0.1553(5)
C209 C 0.0636(6) 0.5692(5) 0.1443(6)
C210 C 0.0314(8) 0.5973(6) 0.0621(7)
C211 C 0.0929(9) 0.6399(7) 0.0532(10)
C212 C 0.0706(6) 0.4567(4) 0.2446(6)
C213 C 0.0384(6) 0.4107(4) 0.1815(6)
C214 C 0.1083(6) 0.3631(4) 0.2060(7)
C215 C 0.0786(8) 0.3119(5) 0.1487(8)
